data_7717337
loop_
_publ_author_name
'Fener, Benjamin'
'Sch\"uler, Philipp'
'Liebing, Phil'
'G\"orls, Helmar'
'Westerhausen, Matthias'

_publ_section_title
;
 Syntheses and Structures of Dimesitylphosphinite Complexes of the Alkali
 Metals as well as Their Catalytic Activity in Hydro-phosphorylation
 Reactions
;
_journal_name_full 'Dalton Transactions'
_journal_paper_doi 10.1039/D4DT02721C
_journal_year 2024
_chemical_formula_moiety 'C104 H104 K4 O8 P4, 2(C4 H10 O)'
_chemical_formula_sum 'C112 H124 K4 O10 P4'
_chemical_formula_weight 1910.38
_space_group_crystal_system monoclinic
_space_group_IT_number 15
_space_group_name_Hall '-C 2yc'
_space_group_name_H-M_alt 'C 1 2/c 1'
_atom_sites_solution_hydrogens geom
_audit_creation_date 2024-10-18
_audit_creation_method
;
Olex2 1.5
(compiled 2023.03.06 svn.rbb2c1857 for OlexSys, GUI svn.r6748)
;
_audit_update_record
;
2024-10-18 deposited with the CCDC.	2024-10-23 downloaded from the CCDC.
;
_cell_angle_alpha 90
_cell_angle_beta 112.6740(10)
_cell_angle_gamma 90
_cell_formula_units_Z 4
_cell_length_a 27.4273(3)
_cell_length_b 14.1933(2)
_cell_length_c 28.3869(4)
_cell_measurement_reflns_used 29777
_cell_measurement_temperature 133(2)
_cell_measurement_theta_max 27.469
_cell_measurement_theta_min 1.948
_cell_volume 10196.5(2)
_computing_cell_refinement DENZO
_computing_data_collection COLLECT
_computing_data_reduction DENZO
_computing_molecular_graphics 'Olex2 1.5 (Dolomanov et al., 2009)'
_computing_publication_material 'Olex2 1.5 (Dolomanov et al., 2009)'
_computing_structure_refinement 'XL  (Sheldrick, 2008)'
_computing_structure_solution 'SHELXS-97 (Sheldrick, 2008)'
_diffrn_ambient_temperature 133.15
_diffrn_measured_fraction_theta_full 0.998
_diffrn_measured_fraction_theta_max 0.996
_diffrn_measurement_device_type KappaCCD
_diffrn_measurement_method 'phi + omega - scans'
_diffrn_radiation_type MoK\a
_diffrn_radiation_wavelength 0.71073
_diffrn_reflns_av_R_equivalents 0.0285
_diffrn_reflns_av_unetI/netI 0.0314
_diffrn_reflns_Laue_measured_fraction_full 0.998
_diffrn_reflns_Laue_measured_fraction_max 0.996
_diffrn_reflns_limit_h_max 35
_diffrn_reflns_limit_h_min -35
_diffrn_reflns_limit_k_max 18
_diffrn_reflns_limit_k_min -11
_diffrn_reflns_limit_l_max 36
_diffrn_reflns_limit_l_min -36
_diffrn_reflns_number 29777
_diffrn_reflns_point_group_measured_fraction_full 0.998
_diffrn_reflns_point_group_measured_fraction_max 0.996
_diffrn_reflns_theta_full 25.242
_diffrn_reflns_theta_max 27.469
_diffrn_reflns_theta_min 1.948
_exptl_absorpt_coefficient_mu 0.295
_exptl_absorpt_correction_T_max 0.7456
_exptl_absorpt_correction_T_min 0.6936
_exptl_absorpt_correction_type multi-scan
_exptl_absorpt_process_details
;
 SADABS 2016/2: Krause, L., Herbst-Irmer, R., Sheldrick G.M. & Stalke D., 
 J. Appl. Cryst. 48 (2015) 3-10 
;
_exptl_crystal_colour colourless
_exptl_crystal_colour_primary colourless
_exptl_crystal_density_diffrn 1.244
_exptl_crystal_density_method 'not measured'
_exptl_crystal_description prism
_exptl_crystal_F_000 4048
_exptl_crystal_size_max 0.108
_exptl_crystal_size_mid 0.088
_exptl_crystal_size_min 0.082
_refine_diff_density_max 0.877
_refine_diff_density_min -0.484
_refine_diff_density_rms 0.051
_refine_ls_extinction_method none
_refine_ls_goodness_of_fit_ref 1.072
_refine_ls_hydrogen_treatment constr
_refine_ls_matrix_type full
_refine_ls_number_parameters 638
_refine_ls_number_reflns 11633
_refine_ls_number_restraints 190
_refine_ls_restrained_S_all 1.090
_refine_ls_R_factor_all 0.0707
_refine_ls_R_factor_gt 0.0550
_refine_ls_shift/su_max 0.001
_refine_ls_shift/su_mean 0.000
_refine_ls_structure_factor_coef Fsqd
_refine_ls_weighting_details 'w=1/[\s^2^(Fo^2^)+(0.0544P)^2^+17.1551P] where P=(Fo^2^+2Fc^2^)/3'
_refine_ls_weighting_scheme calc
_refine_ls_wR_factor_gt 0.1332
_refine_ls_wR_factor_ref 0.1445
_reflns_Friedel_coverage 0.000
_reflns_number_gt 9389
_reflns_number_total 11633
_reflns_threshold_expression 'I > 2\s(I)'
_cod_data_source_file d4dt02721c2.cif
_cod_data_source_block fo7522
_cod_database_code 7717337
_shelx_shelxl_version_number 2018/3
_shelx_space_group_comment
;
The symmetry employed for this shelxl refinement is uniquely defined
by the following loop, which should always be used as a source of
symmetry information in preference to the above space-group names.
They are only intended as comments.
;
_shelx_estimated_absorpt_t_max 0.976
_shelx_estimated_absorpt_t_min 0.969
_olex2_refinement_description
;
1. Fixed Uiso
 At 1.2 times of:
  All C(H) groups, All C(H,H) groups
 At 1.5 times of:
  All C(H,H,H) groups
2. Restrained distances
 O5-C53 = O5-C55
 1.43 with sigma of 0.02
 C53-C54 = C55-C56
 1.54 with sigma of 0.02
3. Uiso/Uaniso restraints and constraints
O4 \\sim O4A \\sim C49A \\sim C49 \\sim C50A \\sim C50 \\sim C51 \\sim C51A
\\sim C52A \\sim C52: within 2A with sigma of 0.009 and sigma for terminal
atoms of 0.018 within 2A
4. Same fragment restrains
{O3, C45, C46, C47, C48} sigma for 1-2: 0.02, 1-3: 0.04
as in
{O4A, C49A, C50A, C51A, C52A}
{O3, C45, C46, C47, C48} sigma for 1-2: 0.02, 1-3: 0.04
as in
{O4, C49, C50, C51, C52}
5. Others
 Sof(O4A)=Sof(C49A)=Sof(H49C)=Sof(H49D)=Sof(C50A)=Sof(H50C)=Sof(H50D)=
 Sof(C51A)=Sof(H51C)=Sof(H51D)=Sof(C52A)=Sof(H52C)=Sof(H52D)=1-FVAR(1)
 Sof(O4)=Sof(C49)=Sof(H49A)=Sof(H49B)=Sof(C50)=Sof(H50A)=Sof(H50B)=Sof(C51)=
 Sof(H51A)=Sof(H51B)=Sof(C52)=Sof(H52A)=Sof(H52B)=FVAR(1)
6.a Secondary CH2 refined with riding coordinates:
 C45(H45A,H45B), C46(H46A,H46B), C47(H47A,H47B), C48(H48A,H48B), C49(H49A,
 H49B), C50(H50A,H50B), C51(H51A,H51B), C52(H52A,H52B), C49A(H49C,H49D),
 C50A(H50C,H50D), C51A(H51C,H51D), C52A(H52C,H52D), C53(H53A,H53B), C55(H55A,
 H55B)
6.b Aromatic/amide H refined with riding coordinates:
 C3(H3), C4(H4), C5(H5), C6(H6), C8(H8), C9(H9), C14(H14), C15(H15), C16(H16),
 C17(H17), C19(H19), C20(H20), C25(H25), C26(H26), C27(H27), C28(H28), C30(H30),
  C31(H31), C36(H36), C37(H37), C38(H38), C39(H39), C41(H41), C42(H42)
6.c Idealised Me refined as rotating group:
 C11(H11A,H11B,H11C), C22(H22A,H22B,H22C), C33(H33A,H33B,H33C), C44(H44A,H44B,
 H44C), C54(H54A,H54B,H54C), C56(H56A,H56B,H56C)
;
_platon_squeeze_void_probe_radius 1.20
_olex2_submission_special_instructions 'No special instructions were received'

loop_
_space_group_symop_operation_xyz
'x, y, z'
'-x, y, -z+1/2'
'x+1/2, y+1/2, z'
'-x+1/2, y+1/2, -z+1/2'
'-x, -y, -z'
'x, -y, z-1/2'
'-x+1/2, -y+1/2, -z'
'x+1/2, -y+1/2, z-1/2'

loop_
_atom_site_label
_atom_site_type_symbol
_atom_site_fract_x
_atom_site_fract_y
_atom_site_fract_z
_atom_site_U_iso_or_equiv
_atom_site_adp_type
_atom_site_occupancy
_atom_site_site_symmetry_order
_atom_site_calc_flag
_atom_site_refinement_flags_posn
_atom_site_refinement_flags_adp
_atom_site_refinement_flags_occupancy
_atom_site_disorder_assembly
_atom_site_disorder_group
K1 K 0.57689(2) 0.58485(4) 0.26165(2) 0.03914(13) Uani 1 1 d . . . . .
K2 K 0.51295(2) 0.38712(4) 0.32419(2) 0.03951(13) Uani 1 1 d . . . . .
P1 P 0.53011(2) 0.66910(4) 0.34632(2) 0.03387(13) Uani 1 1 d . . . . .
P2 P 0.36939(2) 0.37754(4) 0.20983(2) 0.03467(14) Uani 1 1 d . . . . .
O1 O 0.52051(6) 0.57075(11) 0.31929(5) 0.0365(3) Uani 1 1 d . . . . .
O2 O 0.43054(6) 0.37573(11) 0.23861(6) 0.0390(4) Uani 1 1 d . . . . .
O3 O 0.66000(8) 0.67378(16) 0.33967(9) 0.0672(6) Uani 1 1 d D . . . .
C45 C 0.70754(12) 0.6466(2) 0.37945(13) 0.0700(9) Uani 1 1 d D . . . .
H45A H 0.737541 0.652705 0.368451 0.084 Uiso 1 1 calc R U . . .
H45B H 0.705372 0.580188 0.389188 0.084 Uiso 1 1 calc R U . . .
C46 C 0.71499(17) 0.7101(3) 0.42327(15) 0.0939(13) Uani 1 1 d D . . . .
H46A H 0.752503 0.728844 0.440457 0.113 Uiso 1 1 calc R U . . .
H46B H 0.703430 0.679204 0.448477 0.113 Uiso 1 1 calc R U . . .
C47 C 0.68121(18) 0.7934(3) 0.3999(2) 0.1047(15) Uani 1 1 d D . . . .
H47A H 0.702515 0.851864 0.407493 0.126 Uiso 1 1 calc R U . . .
H47B H 0.652694 0.800036 0.412883 0.126 Uiso 1 1 calc R U . . .
C48 C 0.65880(15) 0.7740(3) 0.34396(18) 0.0912(13) Uani 1 1 d D . . . .
H48A H 0.622127 0.797793 0.327984 0.109 Uiso 1 1 calc R U . . .
H48B H 0.680418 0.804260 0.327203 0.109 Uiso 1 1 calc R U . . .
O4 O 0.5227(4) 0.2968(5) 0.4121(3) 0.0930(16) Uani 0.593(6) 1 d D U P A 1
C49 C 0.5633(4) 0.2324(6) 0.4364(3) 0.1100(19) Uani 0.593(6) 1 d D U P A 1
H49A H 0.593576 0.248220 0.426976 0.132 Uiso 0.593(6) 1 calc R U P A 1
H49B H 0.550829 0.168921 0.422524 0.132 Uiso 0.593(6) 1 calc R U P A 1
C50 C 0.5821(5) 0.2276(8) 0.4908(3) 0.135(3) Uani 0.593(6) 1 d D U P A 1
H50A H 0.618393 0.253162 0.507053 0.162 Uiso 0.593(6) 1 calc R U P A 1
H50B H 0.581484 0.162221 0.502640 0.162 Uiso 0.593(6) 1 calc R U P A 1
C51 C 0.5442(5) 0.2865(8) 0.5008(4) 0.126(3) Uani 0.593(6) 1 d D U P A 1
H51A H 0.518673 0.246846 0.508781 0.152 Uiso 0.593(6) 1 calc R U P A 1
H51B H 0.562494 0.327959 0.530398 0.152 Uiso 0.593(6) 1 calc R U P A 1
C52 C 0.5169(6) 0.3424(8) 0.4562(4) 0.124(2) Uani 0.593(6) 1 d D U P A 1
H52A H 0.531977 0.406692 0.460888 0.149 Uiso 0.593(6) 1 calc R U P A 1
H52B H 0.478990 0.347329 0.450475 0.149 Uiso 0.593(6) 1 calc R U P A 1
O4A O 0.5147(7) 0.3185(8) 0.4169(5) 0.111(3) Uani 0.407(6) 1 d D U P A 2
C49A C 0.5096(7) 0.2242(8) 0.4206(4) 0.126(3) Uani 0.407(6) 1 d D U P A 2
H49C H 0.521996 0.192094 0.396353 0.151 Uiso 0.407(6) 1 calc R U P A 2
H49D H 0.471740 0.208656 0.410845 0.151 Uiso 0.407(6) 1 calc R U P A 2
C50A C 0.5392(7) 0.1895(8) 0.4716(4) 0.132(3) Uani 0.407(6) 1 d D U P A 2
H50C H 0.565732 0.142211 0.471640 0.158 Uiso 0.407(6) 1 calc R U P A 2
H50D H 0.515497 0.160968 0.486603 0.158 Uiso 0.407(6) 1 calc R U P A 2
C51A C 0.5659(7) 0.2784(10) 0.5009(5) 0.120(3) Uani 0.407(6) 1 d D U P A 2
H51C H 0.565746 0.278593 0.535677 0.144 Uiso 0.407(6) 1 calc R U P A 2
H51D H 0.602860 0.283107 0.503433 0.144 Uiso 0.407(6) 1 calc R U P A 2
C52A C 0.5341(8) 0.3552(10) 0.4706(5) 0.115(3) Uani 0.407(6) 1 d D U P A 2
H52C H 0.555727 0.412734 0.474264 0.138 Uiso 0.407(6) 1 calc R U P A 2
H52D H 0.504279 0.369753 0.480773 0.138 Uiso 0.407(6) 1 calc R U P A 2
O5 O 0.6124(2) 0.9663(4) 0.55343(19) 0.190(2) Uani 1 1 d D . . . .
C1 C 0.46222(9) 0.69717(16) 0.34362(8) 0.0352(5) Uani 1 1 d . . . . .
C2 C 0.43633(9) 0.77974(16) 0.31519(9) 0.0380(5) Uani 1 1 d . . . . .
C3 C 0.46130(10) 0.84342(17) 0.29333(10) 0.0453(6) Uani 1 1 d . . . . .
H3 H 0.496913 0.832421 0.297541 0.054 Uiso 1 1 calc R U . . .
C4 C 0.43534(12) 0.9207(2) 0.26621(12) 0.0582(7) Uani 1 1 d . . . . .
H4 H 0.453013 0.961771 0.251596 0.070 Uiso 1 1 calc R U . . .
C5 C 0.38324(12) 0.9396(2) 0.25983(12) 0.0629(8) Uani 1 1 d . . . . .
H5 H 0.365843 0.993869 0.241436 0.076 Uiso 1 1 calc R U . . .
C6 C 0.35744(11) 0.8805(2) 0.27986(12) 0.0587(7) Uani 1 1 d . . . . .
H6 H 0.321947 0.893818 0.275259 0.070 Uiso 1 1 calc R U . . .
C7 C 0.38259(10) 0.79904(18) 0.30759(10) 0.0462(6) Uani 1 1 d . . . . .
C8 C 0.35604(10) 0.7357(2) 0.32753(12) 0.0577(7) Uani 1 1 d . . . . .
H8 H 0.320441 0.747922 0.322957 0.069 Uiso 1 1 calc R U . . .
C9 C 0.38037(11) 0.6578(2) 0.35305(12) 0.0545(7) Uani 1 1 d . . . . .
H9 H 0.361235 0.615792 0.365599 0.065 Uiso 1 1 calc R U . . .
C10 C 0.43357(10) 0.63702(18) 0.36167(9) 0.0421(5) Uani 1 1 d . . . . .
C11 C 0.45545(12) 0.5467(2) 0.38999(12) 0.0551(7) Uani 1 1 d . . . . .
H11A H 0.491865 0.537911 0.392652 0.083 Uiso 1 1 calc R U . . .
H11B H 0.433742 0.493507 0.371425 0.083 Uiso 1 1 calc R U . . .
H11C H 0.454968 0.550030 0.424291 0.083 Uiso 1 1 calc R U . . .
C12 C 0.56687(9) 0.65345(18) 0.41645(9) 0.0413(5) Uani 1 1 d . . . . .
C13 C 0.60173(9) 0.57464(19) 0.43793(9) 0.0441(6) Uani 1 1 d . . . . .
C14 C 0.61410(9) 0.50572(19) 0.40823(9) 0.0441(6) Uani 1 1 d . . . . .
H14 H 0.597874 0.509639 0.372068 0.053 Uiso 1 1 calc R U . . .
C15 C 0.64857(11) 0.4338(2) 0.42978(10) 0.0588(7) Uani 1 1 d . . . . .
H15 H 0.656357 0.389676 0.408487 0.071 Uiso 1 1 calc R U . . .
C16 C 0.67258(14) 0.4243(3) 0.48292(12) 0.0756(10) Uani 1 1 d . . . . .
H16 H 0.695744 0.373087 0.497634 0.091 Uiso 1 1 calc R U . . .
C17 C 0.66252(14) 0.4887(3) 0.51312(11) 0.0820(12) Uani 1 1 d . . . . .
H17 H 0.678700 0.481974 0.549160 0.098 Uiso 1 1 calc R U . . .
C18 C 0.62844(12) 0.5658(3) 0.49217(10) 0.0653(9) Uani 1 1 d . . . . .
C19 C 0.62168(16) 0.6373(3) 0.52339(11) 0.0948(14) Uani 1 1 d . . . . .
H19 H 0.636681 0.630370 0.559456 0.114 Uiso 1 1 calc R U . . .
C20 C 0.59373(15) 0.7166(3) 0.50224(12) 0.0862(12) Uani 1 1 d . . . . .
H20 H 0.592649 0.766732 0.523983 0.103 Uiso 1 1 calc R U . . .
C21 C 0.56629(11) 0.7264(2) 0.44888(10) 0.0574(7) Uani 1 1 d . . . . .
C22 C 0.53809(13) 0.8182(2) 0.42952(12) 0.0682(9) Uani 1 1 d . . . . .
H22A H 0.541246 0.835026 0.397331 0.102 Uiso 1 1 calc R U . . .
H22B H 0.554002 0.867819 0.454809 0.102 Uiso 1 1 calc R U . . .
H22C H 0.500673 0.811458 0.423825 0.102 Uiso 1 1 calc R U . . .
C23 C 0.34493(9) 0.26697(16) 0.17182(8) 0.0364(5) Uani 1 1 d . . . . .
C24 C 0.37753(10) 0.19282(16) 0.16506(9) 0.0405(5) Uani 1 1 d . . . . .
C25 C 0.43300(10) 0.18779(17) 0.19256(9) 0.0434(5) Uani 1 1 d . . . . .
H25 H 0.449867 0.234935 0.217229 0.052 Uiso 1 1 calc R U . . .
C26 C 0.46308(12) 0.11695(19) 0.18464(11) 0.0550(7) Uani 1 1 d . . . . .
H26 H 0.500255 0.116813 0.203136 0.066 Uiso 1 1 calc R U . . .
C27 C 0.43931(15) 0.0445(2) 0.14934(13) 0.0671(8) Uani 1 1 d . . . . .
H27 H 0.460128 -0.004814 0.144110 0.081 Uiso 1 1 calc R U . . .
C28 C 0.38645(15) 0.0461(2) 0.12302(12) 0.0671(9) Uani 1 1 d . . . . .
H28 H 0.370441 -0.003411 0.099636 0.080 Uiso 1 1 calc R U . . .
C29 C 0.35407(12) 0.11892(18) 0.12905(10) 0.0514(6) Uani 1 1 d . . . . .
C30 C 0.29924(13) 0.1207(2) 0.10044(11) 0.0628(8) Uani 1 1 d . . . . .
H30 H 0.283156 0.071688 0.076738 0.075 Uiso 1 1 calc R U . . .
C31 C 0.26941(12) 0.1914(2) 0.10642(10) 0.0585(7) Uani 1 1 d . . . . .
H31 H 0.232526 0.191251 0.086460 0.070 Uiso 1 1 calc R U . . .
C32 C 0.29095(10) 0.26588(19) 0.14127(9) 0.0443(6) Uani 1 1 d . . . . .
C33 C 0.25472(10) 0.3435(2) 0.14294(11) 0.0577(7) Uani 1 1 d . . . . .
H33A H 0.268126 0.403869 0.136158 0.087 Uiso 1 1 calc R U . . .
H33B H 0.253012 0.345313 0.176784 0.087 Uiso 1 1 calc R U . . .
H33C H 0.219307 0.332231 0.116980 0.087 Uiso 1 1 calc R U . . .
C34 C 0.34162(9) 0.36213(17) 0.26069(9) 0.0389(5) Uani 1 1 d . . . . .
C35 C 0.30847(9) 0.43615(19) 0.26668(10) 0.0448(6) Uani 1 1 d . . . . .
C36 C 0.29413(10) 0.5173(2) 0.23491(12) 0.0539(7) Uani 1 1 d . . . . .
H36 H 0.306754 0.523922 0.208277 0.065 Uiso 1 1 calc R U . . .
C37 C 0.26241(12) 0.5862(2) 0.24187(14) 0.0682(9) Uani 1 1 d . . . . .
H37 H 0.253228 0.639276 0.219783 0.082 Uiso 1 1 calc R U . . .
C38 C 0.24342(12) 0.5796(3) 0.28087(16) 0.0761(11) Uani 1 1 d . . . . .
H38 H 0.221956 0.628198 0.285627 0.091 Uiso 1 1 calc R U . . .
C39 C 0.25587(11) 0.5034(3) 0.31179(14) 0.0711(10) Uani 1 1 d . . . . .
H39 H 0.242586 0.498798 0.338059 0.085 Uiso 1 1 calc R U . . .
C40 C 0.28831(10) 0.4298(2) 0.30604(11) 0.0546(7) Uani 1 1 d . . . . .
C41 C 0.30110(11) 0.3508(3) 0.33800(11) 0.0611(8) Uani 1 1 d . . . . .
H41 H 0.286882 0.344722 0.363531 0.073 Uiso 1 1 calc R U . . .
C42 C 0.33346(12) 0.2829(2) 0.33303(10) 0.0577(7) Uani 1 1 d . . . . .
H42 H 0.342134 0.230770 0.355763 0.069 Uiso 1 1 calc R U . . .
C43 C 0.35482(10) 0.28756(19) 0.29470(9) 0.0450(6) Uani 1 1 d . . . . .
C44 C 0.39086(12) 0.2092(2) 0.29367(11) 0.0562(7) Uani 1 1 d . . . . .
H44A H 0.424012 0.235615 0.294009 0.084 Uiso 1 1 calc R U . . .
H44B H 0.373907 0.171702 0.262630 0.084 Uiso 1 1 calc R U . . .
H44C H 0.398288 0.169006 0.323711 0.084 Uiso 1 1 calc R U . . .
C53 C 0.6053(4) 0.9979(7) 0.5937(3) 0.193(4) Uani 1 1 d D . . . .
H53A H 0.614486 1.065671 0.598121 0.231 Uiso 1 1 calc R U . . .
H53B H 0.629360 0.964160 0.624324 0.231 Uiso 1 1 calc R U . . .
C54 C 0.5528(4) 0.9861(6) 0.5896(3) 0.209(5) Uani 1 1 d D . . . .
H54A H 0.528436 1.009374 0.556342 0.313 Uiso 1 1 calc R U . . .
H54B H 0.547424 1.021523 0.616844 0.313 Uiso 1 1 calc R U . . .
H54C H 0.545957 0.919070 0.592794 0.313 Uiso 1 1 calc R U . . .
C55 C 0.6611(3) 0.9717(8) 0.5581(3) 0.196(4) Uani 1 1 d D . . . .
H55A H 0.679738 0.917470 0.579360 0.235 Uiso 1 1 calc R U . . .
H55B H 0.675983 1.029119 0.578397 0.235 Uiso 1 1 calc R U . . .
C56 C 0.6752(4) 0.9740(10) 0.5174(4) 0.274(7) Uani 1 1 d D . . . .
H56A H 0.665681 0.914106 0.498828 0.411 Uiso 1 1 calc R U . . .
H56B H 0.713440 0.983666 0.529094 0.411 Uiso 1 1 calc R U . . .
H56C H 0.656697 1.025703 0.494643 0.411 Uiso 1 1 calc R U . . .

loop_
_atom_site_aniso_label
_atom_site_aniso_U_11
_atom_site_aniso_U_22
_atom_site_aniso_U_33
_atom_site_aniso_U_23
_atom_site_aniso_U_13
_atom_site_aniso_U_12
K1 0.0349(2) 0.0430(3) 0.0349(2) 0.0041(2) 0.00831(19) 0.0028(2)
K2 0.0435(3) 0.0386(3) 0.0335(2) 0.0015(2) 0.0117(2) 0.0022(2)
P1 0.0300(3) 0.0353(3) 0.0322(3) -0.0020(2) 0.0076(2) 0.0016(2)
P2 0.0325(3) 0.0339(3) 0.0357(3) -0.0007(2) 0.0111(2) -0.0053(2)
O1 0.0360(8) 0.0381(8) 0.0289(7) -0.0043(6) 0.0052(6) 0.0049(7)
O2 0.0313(8) 0.0401(9) 0.0426(9) -0.0082(7) 0.0109(7) -0.0074(7)
O3 0.0492(11) 0.0696(14) 0.0695(14) -0.0012(11) 0.0080(10) -0.0034(10)
C45 0.0508(17) 0.069(2) 0.076(2) -0.0034(17) 0.0098(15) -0.0017(15)
C46 0.088(3) 0.105(3) 0.074(2) -0.020(2) 0.015(2) -0.024(3)
C47 0.094(3) 0.073(3) 0.162(5) -0.036(3) 0.065(3) -0.016(2)
C48 0.056(2) 0.070(2) 0.133(4) 0.030(2) 0.021(2) -0.0046(17)
O4 0.154(4) 0.084(4) 0.066(2) 0.034(2) 0.069(2) 0.025(3)
C49 0.165(5) 0.099(4) 0.074(3) 0.016(3) 0.055(3) 0.032(4)
C50 0.176(6) 0.119(5) 0.099(4) 0.024(4) 0.040(4) 0.030(4)
C51 0.181(5) 0.115(4) 0.082(3) 0.013(3) 0.050(4) 0.038(4)
C52 0.181(5) 0.104(4) 0.087(4) 0.029(3) 0.053(3) 0.041(4)
O4A 0.174(5) 0.088(4) 0.065(3) 0.012(3) 0.041(4) 0.031(4)
C49A 0.182(5) 0.108(4) 0.081(4) 0.015(4) 0.044(4) 0.024(4)
C50A 0.182(5) 0.108(4) 0.090(4) 0.022(4) 0.035(4) 0.030(4)
C51A 0.173(5) 0.104(4) 0.082(4) 0.015(4) 0.049(4) 0.041(4)
C52A 0.170(5) 0.093(4) 0.074(4) 0.011(4) 0.038(4) 0.032(4)
O5 0.128(4) 0.263(6) 0.150(4) -0.105(4) 0.024(3) 0.029(4)
C1 0.0337(11) 0.0348(11) 0.0345(11) -0.0067(9) 0.0103(9) -0.0018(9)
C2 0.0346(11) 0.0356(11) 0.0385(11) -0.0073(9) 0.0084(9) 0.0004(9)
C3 0.0406(12) 0.0377(12) 0.0518(14) -0.0006(11) 0.0113(11) 0.0012(10)
C4 0.0610(17) 0.0418(14) 0.0628(18) 0.0065(13) 0.0140(14) 0.0028(13)
C5 0.0598(18) 0.0444(15) 0.0671(19) -0.0006(14) 0.0052(15) 0.0179(14)
C6 0.0433(14) 0.0545(16) 0.0670(18) -0.0083(14) 0.0090(13) 0.0156(13)
C7 0.0358(12) 0.0465(14) 0.0507(14) -0.0095(11) 0.0104(11) 0.0054(11)
C8 0.0342(13) 0.0680(19) 0.0733(19) -0.0124(15) 0.0235(13) 0.0029(13)
C9 0.0474(15) 0.0581(17) 0.0669(18) -0.0062(14) 0.0318(14) -0.0064(13)
C10 0.0408(12) 0.0436(13) 0.0421(12) -0.0064(10) 0.0163(10) -0.0025(10)
C11 0.0623(17) 0.0481(15) 0.0621(17) 0.0073(13) 0.0318(14) -0.0027(13)
C12 0.0350(11) 0.0487(13) 0.0334(11) -0.0068(10) 0.0059(9) 0.0005(10)
C13 0.0389(12) 0.0554(15) 0.0301(11) -0.0042(10) 0.0044(9) 0.0035(11)
C14 0.0389(12) 0.0540(14) 0.0310(11) -0.0009(10) 0.0043(9) 0.0073(11)
C15 0.0557(16) 0.0672(18) 0.0409(14) 0.0005(13) 0.0046(12) 0.0206(14)
C16 0.075(2) 0.089(2) 0.0450(16) 0.0121(16) 0.0030(15) 0.0383(19)
C17 0.080(2) 0.113(3) 0.0324(14) 0.0077(17) -0.0005(14) 0.040(2)
C18 0.0617(18) 0.087(2) 0.0315(13) -0.0048(14) 0.0002(12) 0.0214(16)
C19 0.097(3) 0.135(4) 0.0284(14) -0.0210(18) -0.0028(15) 0.039(3)
C20 0.082(2) 0.109(3) 0.0454(17) -0.0355(19) -0.0001(16) 0.028(2)
C21 0.0515(15) 0.0634(17) 0.0442(14) -0.0204(13) 0.0040(12) 0.0047(13)
C22 0.071(2) 0.0552(17) 0.0618(18) -0.0264(15) 0.0067(15) 0.0060(15)
C23 0.0401(12) 0.0381(11) 0.0289(10) 0.0019(9) 0.0109(9) -0.0119(10)
C24 0.0516(14) 0.0354(11) 0.0345(11) -0.0011(9) 0.0167(10) -0.0118(10)
C25 0.0507(14) 0.0347(12) 0.0432(13) -0.0014(10) 0.0162(11) -0.0036(10)
C26 0.0629(17) 0.0424(14) 0.0567(16) -0.0005(12) 0.0198(14) 0.0051(13)
C27 0.088(2) 0.0455(16) 0.0661(19) -0.0086(14) 0.0280(18) 0.0091(16)
C28 0.092(2) 0.0430(15) 0.0609(18) -0.0174(14) 0.0238(17) -0.0101(16)
C29 0.0653(17) 0.0414(13) 0.0425(13) -0.0074(11) 0.0155(12) -0.0149(12)
C30 0.071(2) 0.0599(18) 0.0483(15) -0.0164(14) 0.0133(14) -0.0285(16)
C31 0.0489(15) 0.0710(19) 0.0446(14) -0.0082(14) 0.0061(12) -0.0240(14)
C32 0.0407(12) 0.0532(14) 0.0359(12) 0.0004(11) 0.0114(10) -0.0152(11)
C33 0.0337(13) 0.075(2) 0.0552(16) -0.0048(14) 0.0073(11) -0.0089(13)
C34 0.0330(11) 0.0456(13) 0.0363(11) -0.0056(10) 0.0113(9) -0.0084(10)
C35 0.0311(11) 0.0545(15) 0.0445(13) -0.0149(11) 0.0097(10) -0.0078(10)
C36 0.0410(14) 0.0536(16) 0.0628(17) -0.0102(13) 0.0151(12) 0.0038(12)
C37 0.0467(16) 0.0625(19) 0.085(2) -0.0183(17) 0.0136(15) 0.0060(14)
C38 0.0411(16) 0.084(2) 0.098(3) -0.044(2) 0.0201(17) 0.0011(16)
C39 0.0388(15) 0.103(3) 0.073(2) -0.045(2) 0.0227(14) -0.0154(17)
C40 0.0345(12) 0.077(2) 0.0500(15) -0.0256(14) 0.0138(11) -0.0129(13)
C41 0.0498(16) 0.095(2) 0.0426(14) -0.0176(15) 0.0221(12) -0.0195(16)
C42 0.0596(17) 0.074(2) 0.0402(14) -0.0002(13) 0.0195(12) -0.0184(15)
C43 0.0471(13) 0.0505(14) 0.0363(12) -0.0024(11) 0.0149(10) -0.0097(11)
C44 0.0718(19) 0.0497(15) 0.0476(15) 0.0127(12) 0.0236(14) 0.0033(14)
C53 0.248(10) 0.219(9) 0.130(6) -0.072(6) 0.092(7) -0.016(8)
C54 0.283(12) 0.208(9) 0.166(7) 0.046(6) 0.121(8) 0.129(9)
C55 0.125(6) 0.298(12) 0.124(6) -0.026(7) 0.003(5) -0.055(7)
C56 0.181(9) 0.48(2) 0.133(7) 0.064(10) 0.029(7) 0.046(11)

loop_
_atom_type_symbol
_atom_type_description
_atom_type_scat_dispersion_real
_atom_type_scat_dispersion_imag
_atom_type_scat_source
C C 0.0033 0.0016 'International Tables Vol C Tables 4.2.6.8 and 6.1.1.4'
H H 0.0000 0.0000 'International Tables Vol C Tables 4.2.6.8 and 6.1.1.4'
K K 0.2009 0.2494 'International Tables Vol C Tables 4.2.6.8 and 6.1.1.4'
O O 0.0106 0.0060 'International Tables Vol C Tables 4.2.6.8 and 6.1.1.4'
P P 0.1023 0.0942 'International Tables Vol C Tables 4.2.6.8 and 6.1.1.4'

loop_
_geom_angle_atom_site_label_1
_geom_angle_atom_site_label_2
_geom_angle_atom_site_label_3
_geom_angle
_geom_angle_site_symmetry_1
_geom_angle_site_symmetry_3
_geom_angle_publ_flag
K2 K1 K1 61.741(12) 2_655 2_655 ?
P1 K1 K1 56.569(15) . 2_655 ?
P1 K1 K1 52.274(14) 2_655 2_655 ?
P1 K1 K2 65.732(15) 2_655 2_655 ?
P1 K1 K2 112.329(18) . 2_655 ?
P1 K1 P1 94.681(19) . 2_655 ?
P1 K1 C2 101.02(4) . 2_655 ?
P1 K1 C10 137.70(4) . 2_655 ?
P2 K1 K1 112.833(14) 2_655 2_655 ?
P2 K1 K2 67.744(16) 2_655 2_655 ?
P2 K1 P1 113.99(2) 2_655 . ?
P2 K1 P1 131.84(2) 2_655 2_655 ?
P2 K1 C2 144.04(4) 2_655 2_655 ?
P2 K1 C10 107.27(4) 2_655 2_655 ?
O1 K1 K1 41.30(3) 2_655 2_655 ?
O1 K1 K1 43.67(3) . 2_655 ?
O1 K1 K2 42.12(3) 2_655 2_655 ?
O1 K1 K2 87.31(4) . 2_655 ?
O1 K1 P1 94.22(4) . 2_655 ?
O1 K1 P1 96.13(4) 2_655 . ?
O1 K1 P1 25.26(3) 2_655 2_655 ?
O1 K1 P1 27.20(3) . . ?
O1 K1 P2 95.39(4) . 2_655 ?
O1 K1 P2 109.85(4) 2_655 2_655 ?
O1 K1 O1 84.34(5) . 2_655 ?
O1 K1 O2 82.57(5) . 2_655 ?
O1 K1 O2 83.28(5) 2_655 2_655 ?
O1 K1 O3 92.10(6) . . ?
O1 K1 O3 156.73(6) 2_655 . ?
O1 K1 C1 52.54(5) 2_655 2_655 ?
O1 K1 C1 123.35(5) . 2_655 ?
O1 K1 C2 120.32(5) . 2_655 ?
O1 K1 C2 72.67(5) 2_655 2_655 ?
O1 K1 C10 142.52(5) . 2_655 ?
O1 K1 C10 60.23(5) 2_655 2_655 ?
O2 K1 K1 86.15(3) 2_655 2_655 ?
O2 K1 K2 41.88(3) 2_655 2_655 ?
O2 K1 P1 108.24(4) 2_655 . ?
O2 K1 P1 107.58(3) 2_655 2_655 ?
O2 K1 P2 28.53(3) 2_655 2_655 ?
O2 K1 C1 119.93(5) 2_655 2_655 ?
O2 K1 C2 143.80(5) 2_655 2_655 ?
O2 K1 C10 103.35(5) 2_655 2_655 ?
O3 K1 K1 128.01(5) . 2_655 ?
O3 K1 K2 160.92(5) . 2_655 ?
O3 K1 P1 133.27(5) . 2_655 ?
O3 K1 P1 72.01(5) . . ?
O3 K1 P2 93.36(5) . 2_655 ?
O3 K1 O2 119.15(6) . 2_655 ?
O3 K1 C1 113.23(6) . 2_655 ?
O3 K1 C2 89.65(6) . 2_655 ?
O3 K1 C10 115.28(7) . 2_655 ?
C1 K1 K1 83.85(4) 2_655 2_655 ?
C1 K1 K2 82.59(4) 2_655 2_655 ?
C1 K1 P1 114.24(4) 2_655 . ?
C1 K1 P1 31.88(4) 2_655 2_655 ?
C1 K1 P2 130.01(5) 2_655 2_655 ?
C1 K1 C2 24.71(6) 2_655 2_655 ?
C1 K1 C10 23.46(6) 2_655 2_655 ?
C2 K1 K1 92.76(4) 2_655 2_655 ?
C2 K1 K2 107.10(4) 2_655 2_655 ?
C2 K1 P1 48.07(4) 2_655 2_655 ?
C2 K1 C10 41.11(6) 2_655 2_655 ?
C10 K1 K1 99.23(4) 2_655 2_655 ?
C10 K1 K2 74.80(4) 2_655 2_655 ?
C10 K1 P1 48.48(4) 2_655 2_655 ?
K1 K2 K1 60.385(16) 2_655 . ?
K1 K2 K2 61.897(12) 2_655 2_655 ?
K2 K2 K1 58.006(12) 2_655 . ?
P2 K2 K1 105.471(17) 2_655 2_655 ?
P2 K2 K1 49.179(13) 2_655 . ?
P2 K2 K2 62.887(16) 2_655 2_655 ?
O1 K2 K1 40.00(4) . . ?
O1 K2 K1 45.30(3) . 2_655 ?
O1 K2 K2 85.96(3) . 2_655 ?
O1 K2 P2 85.87(4) . 2_655 ?
O1 K2 O2 87.06(5) . 2_655 ?
O1 K2 O4 122.30(18) . . ?
O1 K2 O4A 115.1(2) . . ?
O1 K2 C25 142.40(6) . 2_655 ?
O2 K2 K1 47.08(3) 2_655 . ?
O2 K2 K1 90.05(4) . . ?
O2 K2 K1 90.88(3) 2_655 2_655 ?
O2 K2 K1 49.59(4) . 2_655 ?
O2 K2 K2 40.56(3) 2_655 2_655 ?
O2 K2 K2 43.90(4) . 2_655 ?
O2 K2 P2 22.43(3) 2_655 2_655 ?
O2 K2 P2 106.47(4) . 2_655 ?
O2 K2 O1 94.02(5) . . ?
O2 K2 O2 84.05(5) . 2_655 ?
O2 K2 O4 124.6(2) . . ?
O2 K2 O4A 140.7(3) 2_655 . ?
O2 K2 O4A 123.4(4) . . ?
O2 K2 C25 95.07(6) . 2_655 ?
O2 K2 C25 57.83(6) 2_655 2_655 ?
O4 K2 K1 136.46(17) . 2_655 ?
O4 K2 K1 144.9(2) . . ?
O4 K2 K2 151.73(18) . 2_655 ?
O4 K2 P2 115.7(2) . 2_655 ?
O4 K2 O2 132.63(18) . 2_655 ?
O4 K2 C25 80.69(16) . 2_655 ?
O4A K2 K1 143.2(3) . . ?
O4A K2 C25 89.5(2) . 2_655 ?
C25 K2 K1 137.21(5) 2_655 2_655 ?
C25 K2 K1 103.58(5) 2_655 . ?
C25 K2 K2 75.88(4) 2_655 2_655 ?
C25 K2 P2 56.57(5) 2_655 2_655 ?
K1 P1 K1 71.156(18) . 2_655 ?
O1 P1 K1 49.24(6) . 2_655 ?
O1 P1 K1 50.87(6) . . ?
O1 P1 C1 101.11(9) . . ?
O1 P1 C12 109.65(10) . . ?
C1 P1 K1 134.01(7) . . ?
C1 P1 K1 63.74(7) . 2_655 ?
C12 P1 K1 144.21(8) . 2_655 ?
C12 P1 K1 121.59(8) . . ?
C12 P1 C1 100.86(10) . . ?
K1 P2 K2 71.060(16) 2_655 2_655 ?
O2 P2 K1 65.87(6) . 2_655 ?
O2 P2 K2 42.96(6) . 2_655 ?
O2 P2 C23 111.23(10) . . ?
O2 P2 C34 105.52(10) . . ?
C23 P2 K1 158.10(7) . 2_655 ?
C23 P2 K2 92.01(7) . 2_655 ?
C23 P2 C34 100.54(10) . . ?
C34 P2 K1 101.09(8) . 2_655 ?
C34 P2 K2 148.38(7) . 2_655 ?
K1 O1 K1 95.03(5) . 2_655 ?
K2 O1 K1 92.57(5) . 2_655 ?
K2 O1 K1 100.62(5) . . ?
P1 O1 K1 101.94(8) . . ?
P1 O1 K1 105.51(7) . 2_655 ?
P1 O1 K2 149.54(9) . . ?
K2 O2 K1 89.71(5) 2_655 2_655 ?
K2 O2 K1 88.53(5) . 2_655 ?
K2 O2 K2 95.53(5) . 2_655 ?
P2 O2 K1 85.60(7) . 2_655 ?
P2 O2 K2 114.62(8) . 2_655 ?
P2 O2 K2 149.20(9) . . ?
C45 O3 K1 136.97(19) . . ?
C45 O3 C48 104.4(3) . . ?
C48 O3 K1 118.6(2) . . ?
O3 C45 H45A 110.3 . . ?
O3 C45 H45B 110.3 . . ?
O3 C45 C46 106.9(3) . . ?
H45A C45 H45B 108.6 . . ?
C46 C45 H45A 110.3 . . ?
C46 C45 H45B 110.3 . . ?
C45 C46 H46A 110.9 . . ?
C45 C46 H46B 110.9 . . ?
C45 C46 C47 104.3(3) . . ?
H46A C46 H46B 108.9 . . ?
C47 C46 H46A 110.9 . . ?
C47 C46 H46B 110.9 . . ?
C46 C47 H47A 110.7 . . ?
C46 C47 H47B 110.7 . . ?
C46 C47 C48 105.0(3) . . ?
H47A C47 H47B 108.8 . . ?
C48 C47 H47A 110.7 . . ?
C48 C47 H47B 110.7 . . ?
O3 C48 C47 105.1(3) . . ?
O3 C48 H48A 110.7 . . ?
O3 C48 H48B 110.7 . . ?
C47 C48 H48A 110.7 . . ?
C47 C48 H48B 110.7 . . ?
H48A C48 H48B 108.8 . . ?
C49 O4 K2 122.4(5) . . ?
C49 O4 C52 101.3(7) . . ?
C52 O4 K2 124.6(5) . . ?
O4 C49 H49A 108.1 . . ?
O4 C49 H49B 108.1 . . ?
O4 C49 C50 116.8(7) . . ?
H49A C49 H49B 107.3 . . ?
C50 C49 H49A 108.1 . . ?
C50 C49 H49B 108.1 . . ?
C49 C50 H50A 111.5 . . ?
C49 C50 H50B 111.5 . . ?
C49 C50 C51 101.4(7) . . ?
H50A C50 H50B 109.3 . . ?
C51 C50 H50A 111.5 . . ?
C51 C50 H50B 111.5 . . ?
C50 C51 H51A 110.0 . . ?
C50 C51 H51B 110.0 . . ?
H51A C51 H51B 108.4 . . ?
C52 C51 C50 108.5(9) . . ?
C52 C51 H51A 110.0 . . ?
C52 C51 H51B 110.0 . . ?
O4 C52 H52A 110.0 . . ?
O4 C52 H52B 110.0 . . ?
C51 C52 O4 108.4(8) . . ?
C51 C52 H52A 110.0 . . ?
C51 C52 H52B 110.0 . . ?
H52A C52 H52B 108.4 . . ?
C49A O4A K2 117.0(8) . . ?
C49A O4A C52A 105.8(10) . . ?
C52A O4A K2 134.9(11) . . ?
O4A C49A H49C 109.1 . . ?
O4A C49A H49D 109.1 . . ?
O4A C49A C50A 112.3(11) . . ?
H49C C49A H49D 107.9 . . ?
C50A C49A H49C 109.1 . . ?
C50A C49A H49D 109.1 . . ?
C49A C50A H50C 111.1 . . ?
C49A C50A H50D 111.1 . . ?
C49A C50A C51A 103.2(9) . . ?
H50C C50A H50D 109.1 . . ?
C51A C50A H50C 111.1 . . ?
C51A C50A H50D 111.1 . . ?
C50A C51A H51C 110.9 . . ?
C50A C51A H51D 110.9 . . ?
H51C C51A H51D 108.9 . . ?
C52A C51A C50A 104.2(10) . . ?
C52A C51A H51C 110.9 . . ?
C52A C51A H51D 110.9 . . ?
O4A C52A H52C 111.0 . . ?
O4A C52A H52D 111.0 . . ?
C51A C52A O4A 103.8(10) . . ?
C51A C52A H52C 111.0 . . ?
C51A C52A H52D 111.0 . . ?
H52C C52A H52D 109.0 . . ?
C55 O5 C53 112.7(7) . . ?
P1 C1 K1 84.38(8) . 2_655 ?
C2 C1 K1 88.08(13) . 2_655 ?
C2 C1 P1 117.47(17) . . ?
C10 C1 K1 90.26(14) . 2_655 ?
C10 C1 P1 123.33(18) . . ?
C10 C1 C2 118.7(2) . . ?
C1 C2 K1 67.21(12) . 2_655 ?
C3 C2 K1 100.70(15) . 2_655 ?
C3 C2 C1 123.2(2) . . ?
C3 C2 C7 117.2(2) . . ?
C7 C2 K1 101.93(14) . 2_655 ?
C7 C2 C1 119.7(2) . . ?
C2 C3 H3 119.2 . . ?
C4 C3 C2 121.5(3) . . ?
C4 C3 H3 119.2 . . ?
C3 C4 H4 119.6 . . ?
C3 C4 C5 120.7(3) . . ?
C5 C4 H4 119.6 . . ?
C4 C5 H5 120.0 . . ?
C6 C5 C4 120.0(3) . . ?
C6 C5 H5 120.0 . . ?
C5 C6 H6 119.5 . . ?
C5 C6 C7 121.1(3) . . ?
C7 C6 H6 119.5 . . ?
C6 C7 C2 119.4(3) . . ?
C8 C7 C2 118.7(2) . . ?
C8 C7 C6 121.9(2) . . ?
C7 C8 H8 119.5 . . ?
C9 C8 C7 121.0(2) . . ?
C9 C8 H8 119.5 . . ?
C8 C9 H9 119.1 . . ?
C8 C9 C10 121.9(3) . . ?
C10 C9 H9 119.1 . . ?
C1 C10 K1 66.28(13) . 2_655 ?
C1 C10 C9 120.1(2) . . ?
C1 C10 C11 123.7(2) . . ?
C9 C10 K1 101.01(16) . 2_655 ?
C9 C10 C11 116.2(2) . . ?
C11 C10 K1 102.52(16) . 2_655 ?
C10 C11 H11A 109.5 . . ?
C10 C11 H11B 109.5 . . ?
C10 C11 H11C 109.5 . . ?
H11A C11 H11B 109.5 . . ?
H11A C11 H11C 109.5 . . ?
H11B C11 H11C 109.5 . . ?
C13 C12 P1 122.69(17) . . ?
C21 C12 P1 118.6(2) . . ?
C21 C12 C13 118.1(2) . . ?
C14 C13 C12 123.7(2) . . ?
C14 C13 C18 116.0(2) . . ?
C18 C13 C12 120.1(2) . . ?
C13 C14 H14 118.9 . . ?
C15 C14 C13 122.2(2) . . ?
C15 C14 H14 118.9 . . ?
C14 C15 H15 119.6 . . ?
C14 C15 C16 120.7(3) . . ?
C16 C15 H15 119.6 . . ?
C15 C16 H16 120.3 . . ?
C17 C16 C15 119.5(3) . . ?
C17 C16 H16 120.3 . . ?
C16 C17 H17 119.3 . . ?
C16 C17 C18 121.3(3) . . ?
C18 C17 H17 119.3 . . ?
C17 C18 C13 120.1(3) . . ?
C19 C18 C13 118.5(3) . . ?
C19 C18 C17 121.4(3) . . ?
C18 C19 H19 119.8 . . ?
C20 C19 C18 120.4(3) . . ?
C20 C19 H19 119.8 . . ?
C19 C20 H20 119.0 . . ?
C19 C20 C21 122.0(3) . . ?
C21 C20 H20 119.0 . . ?
C12 C21 C20 119.9(3) . . ?
C12 C21 C22 122.5(2) . . ?
C20 C21 C22 117.5(3) . . ?
C21 C22 H22A 109.5 . . ?
C21 C22 H22B 109.5 . . ?
C21 C22 H22C 109.5 . . ?
H22A C22 H22B 109.5 . . ?
H22A C22 H22C 109.5 . . ?
H22B C22 H22C 109.5 . . ?
C24 C23 P2 125.79(17) . . ?
C32 C23 P2 115.12(19) . . ?
C32 C23 C24 118.2(2) . . ?
C25 C24 C23 123.5(2) . . ?
C25 C24 C29 116.6(2) . . ?
C29 C24 C23 119.9(2) . . ?
K2 C25 H25 52.2 2_655 . ?
C24 C25 K2 108.80(15) . 2_655 ?
C24 C25 H25 119.0 . . ?
C26 C25 K2 105.76(18) . 2_655 ?
C26 C25 C24 122.1(2) . . ?
C26 C25 H25 119.0 . . ?
C25 C26 H26 119.7 . . ?
C25 C26 C27 120.6(3) . . ?
C27 C26 H26 119.7 . . ?
C26 C27 H27 120.5 . . ?
C28 C27 C26 119.0(3) . . ?
C28 C27 H27 120.5 . . ?
C27 C28 H28 118.8 . . ?
C27 C28 C29 122.4(3) . . ?
C29 C28 H28 118.8 . . ?
C28 C29 C24 119.4(3) . . ?
C30 C29 C24 119.0(3) . . ?
C30 C29 C28 121.6(3) . . ?
C29 C30 H30 119.8 . . ?
C31 C30 C29 120.4(3) . . ?
C31 C30 H30 119.8 . . ?
C30 C31 H31 118.8 . . ?
C30 C31 C32 122.4(3) . . ?
C32 C31 H31 118.8 . . ?
C23 C32 C31 120.0(3) . . ?
C23 C32 C33 122.0(2) . . ?
C31 C32 C33 118.0(2) . . ?
C32 C33 H33A 109.5 . . ?
C32 C33 H33B 109.5 . . ?
C32 C33 H33C 109.5 . . ?
H33A C33 H33B 109.5 . . ?
H33A C33 H33C 109.5 . . ?
H33B C33 H33C 109.5 . . ?
C35 C34 P2 117.70(19) . . ?
C43 C34 P2 123.26(19) . . ?
C43 C34 C35 118.8(2) . . ?
C36 C35 C34 123.2(2) . . ?
C36 C35 C40 116.8(3) . . ?
C40 C35 C34 119.9(3) . . ?
C35 C36 H36 119.3 . . ?
C37 C36 C35 121.4(3) . . ?
C37 C36 H36 119.3 . . ?
C36 C37 H37 119.4 . . ?
C36 C37 C38 121.1(4) . . ?
C38 C37 H37 119.4 . . ?
C37 C38 H38 120.3 . . ?
C39 C38 C37 119.4(3) . . ?
C39 C38 H38 120.3 . . ?
C38 C39 H39 119.1 . . ?
C38 C39 C40 121.7(3) . . ?
C40 C39 H39 119.1 . . ?
C39 C40 C35 119.5(3) . . ?
C41 C40 C35 118.8(3) . . ?
C41 C40 C39 121.7(3) . . ?
C40 C41 H41 119.6 . . ?
C42 C41 C40 120.9(3) . . ?
C42 C41 H41 119.6 . . ?
C41 C42 H42 119.1 . . ?
C41 C42 C43 121.8(3) . . ?
C43 C42 H42 119.1 . . ?
C34 C43 C42 119.7(3) . . ?
C34 C43 C44 123.5(2) . . ?
C42 C43 C44 116.8(2) . . ?
C43 C44 H44A 109.5 . . ?
C43 C44 H44B 109.5 . . ?
C43 C44 H44C 109.5 . . ?
H44A C44 H44B 109.5 . . ?
H44A C44 H44C 109.5 . . ?
H44B C44 H44C 109.5 . . ?
O5 C53 H53A 109.1 . . ?
O5 C53 H53B 109.1 . . ?
O5 C53 C54 112.3(8) . . ?
H53A C53 H53B 107.9 . . ?
C54 C53 H53A 109.1 . . ?
C54 C53 H53B 109.1 . . ?
C53 C54 H54A 109.5 . . ?
C53 C54 H54B 109.5 . . ?
C53 C54 H54C 109.5 . . ?
H54A C54 H54B 109.5 . . ?
H54A C54 H54C 109.5 . . ?
H54B C54 H54C 109.5 . . ?
O5 C55 H55A 106.7 . . ?
O5 C55 H55B 106.7 . . ?
O5 C55 C56 122.5(8) . . ?
H55A C55 H55B 106.6 . . ?
C56 C55 H55A 106.7 . . ?
C56 C55 H55B 106.7 . . ?
C55 C56 H56A 109.5 . . ?
C55 C56 H56B 109.5 . . ?
C55 C56 H56C 109.5 . . ?
H56A C56 H56B 109.5 . . ?
H56A C56 H56C 109.5 . . ?
H56B C56 H56C 109.5 . . ?

loop_
_geom_bond_atom_site_label_1
_geom_bond_atom_site_label_2
_geom_bond_distance
_geom_bond_site_symmetry_2
_geom_bond_publ_flag
K1 P1 3.5358(7) 2_655 ?
K1 P1 3.3511(8) . ?
K1 P2 3.2502(8) 2_655 ?
K1 O1 2.6568(17) . ?
K1 O1 2.7792(15) 2_655 ?
K1 O2 2.9749(17) 2_655 ?
K1 O3 2.793(2) . ?
K1 C1 3.186(2) 2_655 ?
K1 C2 3.454(2) 2_655 ?
K1 C10 3.480(2) 2_655 ?
K2 P2 3.7105(8) 2_655 ?
K2 O1 2.6224(17) . ?
K2 O2 2.6083(16) . ?
K2 O2 2.7813(17) 2_655 ?
K2 O4 2.726(6) . ?
K2 O4A 2.790(13) . ?
K2 C25 3.312(2) 2_655 ?
P1 O1 1.5656(16) . ?
P1 C1 1.877(2) . ?
P1 C12 1.866(2) . ?
P2 O2 1.5571(16) . ?
P2 C23 1.876(2) . ?
P2 C34 1.887(2) . ?
O3 C45 1.411(4) . ?
O3 C48 1.429(4) . ?
C45 H45A 0.9900 . ?
C45 H45B 0.9900 . ?
C45 C46 1.486(5) . ?
C46 H46A 0.9900 . ?
C46 H46B 0.9900 . ?
C46 C47 1.490(6) . ?
C47 H47A 0.9900 . ?
C47 H47B 0.9900 . ?
C47 C48 1.490(6) . ?
C48 H48A 0.9900 . ?
C48 H48B 0.9900 . ?
O4 C49 1.400(10) . ?
O4 C52 1.472(10) . ?
C49 H49A 0.9900 . ?
C49 H49B 0.9900 . ?
C49 C50 1.429(10) . ?
C50 H50A 0.9900 . ?
C50 H50B 0.9900 . ?
C50 C51 1.446(11) . ?
C51 H51A 0.9900 . ?
C51 H51B 0.9900 . ?
C51 C52 1.435(10) . ?
C52 H52A 0.9900 . ?
C52 H52B 0.9900 . ?
O4A C49A 1.353(13) . ?
O4A C52A 1.500(12) . ?
C49A H49C 0.9900 . ?
C49A H49D 0.9900 . ?
C49A C50A 1.447(12) . ?
C50A H50C 0.9900 . ?
C50A H50D 0.9900 . ?
C50A C51A 1.533(14) . ?
C51A H51C 0.9900 . ?
C51A H51D 0.9900 . ?
C51A C52A 1.452(13) . ?
C52A H52C 0.9900 . ?
C52A H52D 0.9900 . ?
O5 C53 1.310(7) . ?
O5 C55 1.291(8) . ?
C1 C2 1.445(3) . ?
C1 C10 1.385(3) . ?
C2 C3 1.414(4) . ?
C2 C7 1.432(3) . ?
C3 H3 0.9500 . ?
C3 C4 1.371(4) . ?
C4 H4 0.9500 . ?
C4 C5 1.395(4) . ?
C5 H5 0.9500 . ?
C5 C6 1.356(5) . ?
C6 H6 0.9500 . ?
C6 C7 1.419(4) . ?
C7 C8 1.406(4) . ?
C8 H8 0.9500 . ?
C8 C9 1.348(4) . ?
C9 H9 0.9500 . ?
C9 C10 1.415(4) . ?
C10 C11 1.509(4) . ?
C11 H11A 0.9800 . ?
C11 H11B 0.9800 . ?
C11 H11C 0.9800 . ?
C12 C13 1.445(3) . ?
C12 C21 1.389(4) . ?
C13 C14 1.416(3) . ?
C13 C18 1.433(3) . ?
C14 H14 0.9500 . ?
C14 C15 1.365(4) . ?
C15 H15 0.9500 . ?
C15 C16 1.401(4) . ?
C16 H16 0.9500 . ?
C16 C17 1.352(5) . ?
C17 H17 0.9500 . ?
C17 C18 1.413(4) . ?
C18 C19 1.406(5) . ?
C19 H19 0.9500 . ?
C19 C20 1.363(5) . ?
C20 H20 0.9500 . ?
C20 C21 1.415(4) . ?
C21 C22 1.507(4) . ?
C22 H22A 0.9800 . ?
C22 H22B 0.9800 . ?
C22 H22C 0.9800 . ?
C23 C24 1.441(3) . ?
C23 C32 1.398(3) . ?
C24 C25 1.419(3) . ?
C24 C29 1.432(3) . ?
C25 H25 0.9500 . ?
C25 C26 1.373(4) . ?
C26 H26 0.9500 . ?
C26 C27 1.409(4) . ?
C27 H27 0.9500 . ?
C27 C28 1.351(5) . ?
C28 H28 0.9500 . ?
C28 C29 1.415(4) . ?
C29 C30 1.407(4) . ?
C30 H30 0.9500 . ?
C30 C31 1.346(5) . ?
C31 H31 0.9500 . ?
C31 C32 1.412(4) . ?
C32 C33 1.497(4) . ?
C33 H33A 0.9800 . ?
C33 H33B 0.9800 . ?
C33 H33C 0.9800 . ?
C34 C35 1.442(4) . ?
C34 C43 1.383(3) . ?
C35 C36 1.421(4) . ?
C35 C40 1.428(4) . ?
C36 H36 0.9500 . ?
C36 C37 1.373(4) . ?
C37 H37 0.9500 . ?
C37 C38 1.397(5) . ?
C38 H38 0.9500 . ?
C38 C39 1.351(5) . ?
C39 H39 0.9500 . ?
C39 C40 1.421(4) . ?
C40 C41 1.400(5) . ?
C41 H41 0.9500 . ?
C41 C42 1.354(5) . ?
C42 H42 0.9500 . ?
C42 C43 1.422(4) . ?
C43 C44 1.496(4) . ?
C44 H44A 0.9800 . ?
C44 H44B 0.9800 . ?
C44 H44C 0.9800 . ?
C53 H53A 0.9900 . ?
C53 H53B 0.9900 . ?
C53 C54 1.410(10) . ?
C54 H54A 0.9800 . ?
C54 H54B 0.9800 . ?
C54 H54C 0.9800 . ?
C55 H55A 0.9900 . ?
C55 H55B 0.9900 . ?
C55 C56 1.355(10) . ?
C56 H56A 0.9800 . ?
C56 H56B 0.9800 . ?
C56 H56C 0.9800 . ?

loop_
_geom_torsion_atom_site_label_1
_geom_torsion_atom_site_label_2
_geom_torsion_atom_site_label_3
_geom_torsion_atom_site_label_4
_geom_torsion
_geom_torsion_site_symmetry_1
_geom_torsion_site_symmetry_2
_geom_torsion_site_symmetry_3
_geom_torsion_site_symmetry_4
_geom_torsion_publ_flag
K1 P1 O1 K1 98.72(7) 2_655 . . . ?
K1 P1 O1 K1 -98.72(7) . . . 2_655 ?
K1 P1 O1 K2 137.0(2) . . . . ?
K1 P1 O1 K2 -124.3(2) 2_655 . . . ?
K1 P1 C1 K1 12.22(11) . . . 2_655 ?
K1 P1 C1 C2 -84.89(16) 2_655 . . . ?
K1 P1 C1 C2 -72.67(19) . . . . ?
K1 P1 C1 C10 86.60(19) 2_655 . . . ?
K1 P1 C1 C10 98.8(2) . . . . ?
K1 P1 C12 C13 73.4(3) 2_655 . . . ?
K1 P1 C12 C13 -28.4(2) . . . . ?
K1 P1 C12 C21 -115.4(2) 2_655 . . . ?
K1 P1 C12 C21 142.8(2) . . . . ?
K1 P2 O2 K2 -87.67(7) 2_655 . . 2_655 ?
K1 P2 O2 K2 79.68(17) 2_655 . . . ?
K1 P2 C23 C24 72.0(3) 2_655 . . . ?
K1 P2 C23 C32 -96.9(2) 2_655 . . . ?
K1 P2 C34 C35 52.21(18) 2_655 . . . ?
K1 P2 C34 C43 -122.58(19) 2_655 . . . ?
K1 O3 C45 C46 -144.7(3) . . . . ?
K1 O3 C48 C47 143.2(2) . . . . ?
K1 C1 C2 C3 -88.0(2) 2_655 . . . ?
K1 C1 C2 C7 91.1(2) 2_655 . . . ?
K1 C1 C10 C9 -89.2(2) 2_655 . . . ?
K1 C1 C10 C11 89.5(2) 2_655 . . . ?
K1 C2 C3 C4 109.8(2) 2_655 . . . ?
K1 C2 C7 C6 -109.9(2) 2_655 . . . ?
K1 C2 C7 C8 69.4(2) 2_655 . . . ?
K2 P2 O2 K1 87.67(7) 2_655 . . 2_655 ?
K2 P2 O2 K2 167.3(2) 2_655 . . . ?
K2 P2 C23 C24 33.63(19) 2_655 . . . ?
K2 P2 C23 C32 -135.33(16) 2_655 . . . ?
K2 P2 C34 C35 123.99(17) 2_655 . . . ?
K2 P2 C34 C43 -50.8(3) 2_655 . . . ?
K2 O4 C49 C50 147.8(8) . . . . ?
K2 O4 C52 C51 -157.4(9) . . . . ?
K2 O4A C49A C50A 146.8(12) . . . . ?
K2 O4A C52A C51A -129.9(14) . . . . ?
K2 C25 C26 C27 -126.6(3) 2_655 . . . ?
P1 C1 C2 K1 82.65(13) . . . 2_655 ?
P1 C1 C2 C3 -5.4(3) . . . . ?
P1 C1 C2 C7 173.72(17) . . . . ?
P1 C1 C10 K1 -83.44(15) . . . 2_655 ?
P1 C1 C10 C9 -172.66(19) . . . . ?
P1 C1 C10 C11 6.1(3) . . . . ?
P1 C12 C13 C14 4.4(4) . . . . ?
P1 C12 C13 C18 -179.3(2) . . . . ?
P1 C12 C21 C20 179.9(3) . . . . ?
P1 C12 C21 C22 -1.3(4) . . . . ?
P2 C23 C24 C25 9.3(3) . . . . ?
P2 C23 C24 C29 -170.80(18) . . . . ?
P2 C23 C32 C31 172.3(2) . . . . ?
P2 C23 C32 C33 -5.7(3) . . . . ?
P2 C34 C35 C36 2.8(3) . . . . ?
P2 C34 C35 C40 -177.32(17) . . . . ?
P2 C34 C43 C42 177.86(19) . . . . ?
P2 C34 C43 C44 -2.4(3) . . . . ?
O1 P1 C1 K1 -32.98(8) . . . 2_655 ?
O1 P1 C1 C2 -117.87(17) . . . . ?
O1 P1 C1 C10 53.6(2) . . . . ?
O1 P1 C12 C13 27.0(2) . . . . ?
O1 P1 C12 C21 -161.8(2) . . . . ?
O2 P2 C23 C24 -5.8(2) . . . . ?
O2 P2 C23 C32 -174.80(16) . . . . ?
O2 P2 C34 C35 120.00(17) . . . . ?
O2 P2 C34 C43 -54.8(2) . . . . ?
O3 C45 C46 C47 -20.3(4) . . . . ?
C45 O3 C48 C47 -37.5(4) . . . . ?
C45 C46 C47 C48 -2.7(4) . . . . ?
C46 C47 C48 O3 24.4(4) . . . . ?
C48 O3 C45 C46 36.2(4) . . . . ?
O4 C49 C50 C51 8.2(15) . . . . ?
C49 O4 C52 C51 -14.2(13) . . . . ?
C49 C50 C51 C52 -16.8(15) . . . . ?
C50 C51 C52 O4 20.3(16) . . . . ?
C52 O4 C49 C50 3.5(14) . . . . ?
O4A C49A C50A C51A -1(2) . . . . ?
C49A O4A C52A C51A 32(2) . . . . ?
C49A C50A C51A C52A 20.9(19) . . . . ?
C50A C51A C52A O4A -31(2) . . . . ?
C52A O4A C49A C50A -19(2) . . . . ?
C1 P1 O1 K1 40.13(10) . . . 2_655 ?
C1 P1 O1 K1 138.86(8) . . . . ?
C1 P1 O1 K2 -84.18(18) . . . . ?
C1 P1 C12 C13 133.1(2) . . . . ?
C1 P1 C12 C21 -55.7(2) . . . . ?
C1 C2 C3 C4 179.4(2) . . . . ?
C1 C2 C7 C6 179.7(2) . . . . ?
C1 C2 C7 C8 -1.0(3) . . . . ?
C2 C1 C10 K1 87.95(19) . . . 2_655 ?
C2 C1 C10 C9 -1.3(3) . . . . ?
C2 C1 C10 C11 177.5(2) . . . . ?
C2 C3 C4 C5 0.8(4) . . . . ?
C2 C7 C8 C9 -0.4(4) . . . . ?
C3 C2 C7 C6 -1.1(3) . . . . ?
C3 C2 C7 C8 178.2(2) . . . . ?
C3 C4 C5 C6 -1.0(5) . . . . ?
C4 C5 C6 C7 0.2(5) . . . . ?
C5 C6 C7 C2 0.9(4) . . . . ?
C5 C6 C7 C8 -178.4(3) . . . . ?
C6 C7 C8 C9 178.9(3) . . . . ?
C7 C2 C3 C4 0.3(4) . . . . ?
C7 C8 C9 C10 1.0(4) . . . . ?
C8 C9 C10 K1 -69.0(3) . . . 2_655 ?
C8 C9 C10 C1 -0.2(4) . . . . ?
C8 C9 C10 C11 -179.0(3) . . . . ?
C10 C1 C2 K1 -89.25(19) . . . 2_655 ?
C10 C1 C2 C3 -177.3(2) . . . . ?
C10 C1 C2 C7 1.8(3) . . . . ?
C12 P1 O1 K1 -115.25(9) . . . . ?
C12 P1 O1 K1 146.03(9) . . . 2_655 ?
C12 P1 O1 K2 21.7(2) . . . . ?
C12 P1 C1 K1 -145.73(9) . . . 2_655 ?
C12 P1 C1 C2 129.38(17) . . . . ?
C12 P1 C1 C10 -59.1(2) . . . . ?
C12 C13 C14 C15 177.8(3) . . . . ?
C12 C13 C18 C17 -180.0(3) . . . . ?
C12 C13 C18 C19 -2.7(5) . . . . ?
C13 C12 C21 C20 -8.4(5) . . . . ?
C13 C12 C21 C22 170.3(3) . . . . ?
C13 C14 C15 C16 1.3(5) . . . . ?
C13 C18 C19 C20 -5.1(6) . . . . ?
C14 C13 C18 C17 -3.4(5) . . . . ?
C14 C13 C18 C19 173.9(3) . . . . ?
C14 C15 C16 C17 -1.8(6) . . . . ?
C15 C16 C17 C18 -0.3(7) . . . . ?
C16 C17 C18 C13 3.0(6) . . . . ?
C16 C17 C18 C19 -174.2(4) . . . . ?
C17 C18 C19 C20 172.1(4) . . . . ?
C18 C13 C14 C15 1.3(4) . . . . ?
C18 C19 C20 C21 6.3(7) . . . . ?
C19 C20 C21 C12 0.7(6) . . . . ?
C19 C20 C21 C22 -178.1(4) . . . . ?
C21 C12 C13 C14 -166.9(3) . . . . ?
C21 C12 C13 C18 9.5(4) . . . . ?
C23 P2 O2 K1 156.45(8) . . . 2_655 ?
C23 P2 O2 K2 -123.87(17) . . . . ?
C23 P2 O2 K2 68.78(11) . . . 2_655 ?
C23 P2 C34 C35 -124.29(18) . . . . ?
C23 P2 C34 C43 60.9(2) . . . . ?
C23 C24 C25 K2 -55.4(2) . . . 2_655 ?
C23 C24 C25 C26 -179.0(2) . . . . ?
C23 C24 C29 C28 -179.5(2) . . . . ?
C23 C24 C29 C30 0.6(4) . . . . ?
C24 C23 C32 C31 2.5(3) . . . . ?
C24 C23 C32 C33 -175.6(2) . . . . ?
C24 C25 C26 C27 -1.6(4) . . . . ?
C24 C29 C30 C31 0.8(4) . . . . ?
C25 C24 C29 C28 0.4(4) . . . . ?
C25 C24 C29 C30 -179.5(2) . . . . ?
C25 C26 C27 C28 0.5(5) . . . . ?
C26 C27 C28 C29 1.0(5) . . . . ?
C27 C28 C29 C24 -1.4(5) . . . . ?
C27 C28 C29 C30 178.5(3) . . . . ?
C28 C29 C30 C31 -179.1(3) . . . . ?
C29 C24 C25 K2 124.68(19) . . . 2_655 ?
C29 C24 C25 C26 1.2(4) . . . . ?
C29 C30 C31 C32 -0.5(5) . . . . ?
C30 C31 C32 C23 -1.2(4) . . . . ?
C30 C31 C32 C33 176.9(3) . . . . ?
C32 C23 C24 C25 178.0(2) . . . . ?
C32 C23 C24 C29 -2.2(3) . . . . ?
C34 P2 O2 K1 -95.41(9) . . . 2_655 ?
C34 P2 O2 K2 176.93(9) . . . 2_655 ?
C34 P2 O2 K2 -15.7(2) . . . . ?
C34 P2 C23 C24 -117.2(2) . . . . ?
C34 P2 C23 C32 73.84(19) . . . . ?
C34 C35 C36 C37 180.0(2) . . . . ?
C34 C35 C40 C39 179.7(2) . . . . ?
C34 C35 C40 C41 -0.4(3) . . . . ?
C35 C34 C43 C42 3.1(3) . . . . ?
C35 C34 C43 C44 -177.1(2) . . . . ?
C35 C36 C37 C38 0.6(4) . . . . ?
C35 C40 C41 C42 2.3(4) . . . . ?
C36 C35 C40 C39 -0.4(3) . . . . ?
C36 C35 C40 C41 179.5(2) . . . . ?
C36 C37 C38 C39 -1.0(5) . . . . ?
C37 C38 C39 C40 0.6(5) . . . . ?
C38 C39 C40 C35 0.0(4) . . . . ?
C38 C39 C40 C41 -179.9(3) . . . . ?
C39 C40 C41 C42 -177.8(3) . . . . ?
C40 C35 C36 C37 0.1(4) . . . . ?
C40 C41 C42 C43 -1.5(4) . . . . ?
C41 C42 C43 C34 -1.3(4) . . . . ?
C41 C42 C43 C44 178.9(3) . . . . ?
C43 C34 C35 C36 177.8(2) . . . . ?
C43 C34 C35 C40 -2.3(3) . . . . ?
C53 O5 C55 C56 -157.2(12) . . . . ?
C55 O5 C53 C54 -176.1(9) . . . . ?
